data_7229009
loop_
_publ_author_name
'Hollingsworth, Thilini S.'
'Hollingsworth, Ryan L.'
'Rosen, Tomer'
'Groysman, Stanislav'

_publ_section_title
;
 Zinc bimetallics supported by a xanthene-bridged dinucleating ligand:
 synthesis, characterization, and lactide polymerization studies
;
_journal_issue 66
_journal_name_full 'RSC Adv.'
_journal_page_first 41819
_journal_paper_doi 10.1039/C7RA09207E
_journal_volume 7
_journal_year 2017
_chemical_formula_sum 'C28 H42 N O2 Zn0.5'
_chemical_formula_weight 457.31
_chemical_name_systematic
; 
 ? 
;
_space_group_IT_number 60
_symmetry_cell_setting orthorhombic
_symmetry_space_group_name_Hall '-P 2n 2ab'
_symmetry_space_group_name_H-M 'P b c n'
_atom_sites_solution_hydrogens geom
_atom_sites_solution_primary direct
_atom_sites_solution_secondary difmap
_audit_creation_method SHELXL-97
_audit_update_record
;
2017-06-14 deposited with the CCDC.
2017-08-23 downloaded from the CCDC.
;
_cell_angle_alpha 90.00
_cell_angle_beta 90.00
_cell_angle_gamma 90.00
_cell_formula_units_Z 8
_cell_length_a 18.7049(11)
_cell_length_b 11.8936(7)
_cell_length_c 23.2743(14)
_cell_measurement_reflns_used 3852
_cell_measurement_temperature 100(2)
_cell_measurement_theta_max 27.46
_cell_measurement_theta_min 1.75
_cell_volume 5177.8(5)
_computing_structure_refinement 'SHELXL-97 (Sheldrick, 1997)'
_computing_structure_solution 'SHELXS-97 (Sheldrick, 1990)'
_diffrn_ambient_temperature 100(2)
_diffrn_measured_fraction_theta_full 0.974
_diffrn_measured_fraction_theta_max 0.974
_diffrn_measurement_device_type BrukerApex2
_diffrn_radiation_monochromator graphite
_diffrn_radiation_source 'fine-focus sealed tube'
_diffrn_radiation_type MoK\a
_diffrn_radiation_wavelength 0.71073
_diffrn_reflns_av_R_equivalents 0.0849
_diffrn_reflns_av_sigmaI/netI 0.0637
_diffrn_reflns_limit_h_max 23
_diffrn_reflns_limit_h_min -23
_diffrn_reflns_limit_k_max 13
_diffrn_reflns_limit_k_min -15
_diffrn_reflns_limit_l_max 29
_diffrn_reflns_limit_l_min -29
_diffrn_reflns_number 76734
_diffrn_reflns_theta_full 27.46
_diffrn_reflns_theta_max 27.46
_diffrn_reflns_theta_min 1.75
_exptl_absorpt_coefficient_mu 0.520
_exptl_absorpt_correction_T_max 0.9499
_exptl_absorpt_correction_T_min 0.9261
_exptl_absorpt_correction_type empirical
_exptl_absorpt_process_details SADABS
_exptl_crystal_colour yellow
_exptl_crystal_density_diffrn 1.173
_exptl_crystal_density_method 'not measured'
_exptl_crystal_description cubes
_exptl_crystal_F_000 1984
_exptl_crystal_size_max 0.15
_exptl_crystal_size_mid 0.10
_exptl_crystal_size_min 0.10
_refine_diff_density_max 0.588
_refine_diff_density_min -0.443
_refine_diff_density_rms 0.057
_refine_ls_extinction_method none
_refine_ls_goodness_of_fit_ref 0.945
_refine_ls_hydrogen_treatment constr
_refine_ls_matrix_type full
_refine_ls_number_parameters 296
_refine_ls_number_reflns 5775
_refine_ls_number_restraints 0
_refine_ls_restrained_S_all 0.945
_refine_ls_R_factor_all 0.0668
_refine_ls_R_factor_gt 0.0375
_refine_ls_shift/su_max 0.001
_refine_ls_shift/su_mean 0.000
_refine_ls_structure_factor_coef Fsqd
_refine_ls_weighting_details 'calc w=1/[\s^2^(Fo^2^)+(0.0506P)^2^+0.0000P] where P=(Fo^2^+2Fc^2^)/3'
_refine_ls_weighting_scheme calc
_refine_ls_wR_factor_gt 0.0887
_refine_ls_wR_factor_ref 0.0957
_reflns_number_gt 3852
_reflns_number_total 5775
_reflns_threshold_expression >2sigma(I)
_cod_data_source_file c7ra09207e2.cif
_cod_data_source_block sg744
_cod_original_sg_symbol_H-M Pbcn
_cod_original_formula_sum 'C28 H42 N O2 Zn0.50'
_cod_database_code 7229009

loop_
_symmetry_equiv_pos_as_xyz
'x, y, z'
'x+1/2, -y+1/2, -z'
'-x, y, -z+1/2'
'-x+1/2, -y+1/2, z+1/2'
'-x, -y, -z'
'-x-1/2, y-1/2, z'
'x, -y, z-1/2'
'x-1/2, y-1/2, -z-1/2'

loop_
_atom_site_label
_atom_site_type_symbol
_atom_site_fract_x
_atom_site_fract_y
_atom_site_fract_z
_atom_site_U_iso_or_equiv
_atom_site_adp_type
_atom_site_occupancy
_atom_site_symmetry_multiplicity
_atom_site_calc_flag
_atom_site_refinement_flags
Zn1 Zn 0.0000 0.82732(2) 0.2500 0.01402(9) Uani 1 2 d S
O1 O 0.08103(7) 0.92160(10) 0.26636(5) 0.0167(3) Uani 1 1 d .
C14 C 0.19731(12) 1.0030(2) 0.51788(9) 0.0362(6) Uani 1 1 d .
H14A H 0.1540 0.9581 0.5237 0.054 Uiso 1 1 calc R
H14B H 0.1841 1.0782 0.5043 0.054 Uiso 1 1 calc R
H14C H 0.2233 1.0094 0.5543 0.054 Uiso 1 1 calc R
N1 N 0.01258(8) 0.73041(12) 0.31994(6) 0.0144(4) Uani 1 1 d .
C21 C -0.09974(10) 0.64157(15) 0.34774(8) 0.0153(4) Uani 1 1 d .
O2 O 1.01212(8) 0.19032(13) 0.05763(7) 0.0428(4) Uani 1 1 d .
C2 C 0.06181(9) 0.75428(15) 0.35720(8) 0.0148(4) Uani 1 1 d .
H2 H 0.0656 0.7032 0.3884 0.018 Uiso 1 1 calc R
C3 C 0.11127(9) 0.84579(14) 0.35845(8) 0.0141(4) Uani 1 1 d .
C1 C 0.11860(9) 0.92682(15) 0.31362(8) 0.0145(4) Uani 1 1 d .
C7 C 0.16870(10) 1.01638(15) 0.32282(8) 0.0152(4) Uani 1 1 d .
C6 C 0.20794(9) 1.01719(15) 0.37294(8) 0.0172(4) Uani 1 1 d .
H6 H 0.2413 1.0765 0.3781 0.021 Uiso 1 1 calc R
C5 C 0.20227(10) 0.93692(15) 0.41695(8) 0.0154(4) Uani 1 1 d .
C4 C 0.15353(10) 0.85315(15) 0.40836(8) 0.0160(4) Uani 1 1 d .
H4 H 0.1479 0.7975 0.4373 0.019 Uiso 1 1 calc R
C12 C 0.24478(10) 0.94606(15) 0.47331(8) 0.0188(4) Uani 1 1 d .
C15 C 0.31310(11) 1.01391(18) 0.46655(9) 0.0299(5) Uani 1 1 d .
H15A H 0.3012 1.0907 0.4546 0.045 Uiso 1 1 calc R
H15B H 0.3435 0.9788 0.4373 0.045 Uiso 1 1 calc R
H15C H 0.3387 1.0160 0.5033 0.045 Uiso 1 1 calc R
C13 C 0.26602(13) 0.82918(17) 0.49489(11) 0.0403(7) Uani 1 1 d .
H13A H 0.2979 0.8367 0.5281 0.061 Uiso 1 1 calc R
H13B H 0.2908 0.7884 0.4642 0.061 Uiso 1 1 calc R
H13C H 0.2230 0.7876 0.5062 0.061 Uiso 1 1 calc R
C8 C 0.17679(10) 1.11027(15) 0.27757(8) 0.0175(4) Uani 1 1 d .
C10 C 0.23196(11) 1.19898(16) 0.29502(9) 0.0290(5) Uani 1 1 d .
H10A H 0.2788 1.1632 0.2999 0.044 Uiso 1 1 calc R
H10B H 0.2174 1.2339 0.3313 0.044 Uiso 1 1 calc R
H10C H 0.2351 1.2566 0.2650 0.044 Uiso 1 1 calc R
C11 C 0.20138(11) 1.05883(17) 0.22042(9) 0.0238(5) Uani 1 1 d .
H11A H 0.2069 1.1185 0.1917 0.036 Uiso 1 1 calc R
H11B H 0.1656 1.0045 0.2071 0.036 Uiso 1 1 calc R
H11C H 0.2473 1.0206 0.2260 0.036 Uiso 1 1 calc R
C9 C 0.10461(10) 1.17093(16) 0.27041(9) 0.0216(5) Uani 1 1 d .
H9A H 0.0898 1.2026 0.3074 0.032 Uiso 1 1 calc R
H9B H 0.0685 1.1172 0.2571 0.032 Uiso 1 1 calc R
H9C H 0.1096 1.2316 0.2422 0.032 Uiso 1 1 calc R
C16 C -0.02786(10) 0.62999(15) 0.33199(8) 0.0142(4) Uani 1 1 d .
C20 C -0.13760(10) 0.54548(16) 0.36165(8) 0.0177(4) Uani 1 1 d .
H20 H -0.1862 0.5525 0.3729 0.021 Uiso 1 1 calc R
C19 C -0.10698(10) 0.43873(16) 0.35973(8) 0.0182(4) Uani 1 1 d .
C18 C -0.03586(10) 0.43049(15) 0.34258(8) 0.0183(4) Uani 1 1 d .
H18 H -0.0143 0.3583 0.3405 0.022 Uiso 1 1 calc R
C17 C 0.00464(10) 0.52452(15) 0.32847(8) 0.0156(4) Uani 1 1 d .
C23 C 0.08127(10) 0.51030(16) 0.30904(9) 0.0208(4) Uani 1 1 d .
H23A H 0.1136 0.5338 0.3399 0.031 Uiso 1 1 calc R
H23B H 0.0898 0.5567 0.2749 0.031 Uiso 1 1 calc R
H23C H 0.0901 0.4312 0.2997 0.031 Uiso 1 1 calc R
C24 C -0.14984(11) 0.33616(16) 0.37570(9) 0.0271(5) Uani 1 1 d .
H24A H -0.1803 0.3535 0.4088 0.041 Uiso 1 1 calc R
H24B H -0.1173 0.2745 0.3856 0.041 Uiso 1 1 calc R
H24C H -0.1798 0.3137 0.3431 0.041 Uiso 1 1 calc R
C22 C -0.13449(10) 0.75583(15) 0.35178(9) 0.0225(5) Uani 1 1 d .
H22A H -0.1846 0.7471 0.3632 0.034 Uiso 1 1 calc R
H22B H -0.1320 0.7933 0.3143 0.034 Uiso 1 1 calc R
H22C H -0.1094 0.8013 0.3805 0.034 Uiso 1 1 calc R
C28 C 0.99251(13) 0.35131(19) 0.00079(11) 0.0400(6) Uani 1 1 d .
H28A H 0.9803 0.3957 0.0349 0.060 Uiso 1 1 calc R
H28B H 0.9663 0.3805 -0.0325 0.060 Uiso 1 1 calc R
H28C H 1.0440 0.3566 -0.0064 0.060 Uiso 1 1 calc R
C27 C 0.97240(13) 0.2308(2) 0.01057(12) 0.0452(7) Uani 1 1 d .
H27A H 0.9206 0.2248 0.0187 0.054 Uiso 1 1 calc R
H27B H 0.9831 0.1857 -0.0241 0.054 Uiso 1 1 calc R
C26 C 0.99045(13) 0.0843(2) 0.07638(11) 0.0422(6) Uani 1 1 d .
H26A H 0.9938 0.0298 0.0443 0.051 Uiso 1 1 calc R
H26B H 0.9400 0.0874 0.0893 0.051 Uiso 1 1 calc R
C25 C 1.03695(13) 0.0469(2) 0.12483(10) 0.0389(6) Uani 1 1 d .
H25A H 1.0870 0.0466 0.1123 0.058 Uiso 1 1 calc R
H25B H 1.0231 -0.0291 0.1367 0.058 Uiso 1 1 calc R
H25C H 1.0313 0.0986 0.1573 0.058 Uiso 1 1 calc R

loop_
_atom_site_aniso_label
_atom_site_aniso_U_11
_atom_site_aniso_U_22
_atom_site_aniso_U_33
_atom_site_aniso_U_23
_atom_site_aniso_U_13
_atom_site_aniso_U_12
Zn1 0.01468(16) 0.01322(15) 0.01418(17) 0.000 -0.00238(14) 0.000
O1 0.0177(7) 0.0163(7) 0.0161(8) 0.0019(5) -0.0029(6) -0.0039(5)
C14 0.0252(12) 0.0583(16) 0.0250(13) -0.0089(11) -0.0055(10) 0.0012(11)
N1 0.0142(9) 0.0133(8) 0.0157(9) 0.0003(6) -0.0008(7) -0.0016(6)
C21 0.0176(10) 0.0155(9) 0.0128(10) -0.0005(8) -0.0022(8) -0.0015(8)
O2 0.0377(10) 0.0432(10) 0.0474(11) 0.0145(8) -0.0113(8) -0.0079(8)
C2 0.0169(10) 0.0128(9) 0.0148(11) 0.0022(8) -0.0006(8) 0.0020(8)
C3 0.0134(10) 0.0117(9) 0.0172(11) -0.0005(8) -0.0011(8) -0.0002(7)
C1 0.0126(10) 0.0141(9) 0.0168(11) -0.0017(8) -0.0003(8) 0.0020(8)
C7 0.0141(10) 0.0130(9) 0.0187(11) 0.0012(8) 0.0015(8) 0.0009(8)
C6 0.0143(10) 0.0142(10) 0.0229(11) -0.0016(8) -0.0011(9) -0.0022(8)
C5 0.0145(10) 0.0149(9) 0.0169(11) -0.0012(8) -0.0008(8) 0.0009(8)
C4 0.0181(10) 0.0153(10) 0.0148(11) 0.0041(8) -0.0006(8) 0.0012(8)
C12 0.0209(11) 0.0169(10) 0.0186(11) 0.0001(8) -0.0053(9) -0.0032(8)
C15 0.0228(12) 0.0387(13) 0.0282(13) 0.0015(10) -0.0094(10) -0.0081(10)
C13 0.0528(16) 0.0238(12) 0.0445(16) 0.0045(11) -0.0321(13) -0.0038(11)
C8 0.0174(10) 0.0149(10) 0.0202(11) 0.0032(8) -0.0020(9) -0.0032(8)
C10 0.0290(13) 0.0222(11) 0.0358(14) 0.0119(10) -0.0067(10) -0.0098(9)
C11 0.0214(11) 0.0228(11) 0.0273(13) 0.0072(9) 0.0054(9) 0.0004(9)
C9 0.0246(11) 0.0173(10) 0.0229(11) 0.0048(8) 0.0011(9) 0.0015(9)
C16 0.0167(10) 0.0142(9) 0.0116(10) 0.0003(8) -0.0030(8) -0.0041(8)
C20 0.0139(10) 0.0229(10) 0.0163(11) -0.0022(8) 0.0005(8) -0.0032(8)
C19 0.0220(11) 0.0171(10) 0.0154(11) 0.0002(8) -0.0020(8) -0.0062(8)
C18 0.0234(11) 0.0133(10) 0.0183(11) 0.0000(8) -0.0021(9) -0.0011(8)
C17 0.0164(10) 0.0176(9) 0.0129(10) -0.0006(7) -0.0029(8) -0.0011(9)
C23 0.0202(11) 0.0178(10) 0.0244(12) 0.0016(9) -0.0027(9) 0.0012(8)
C24 0.0289(12) 0.0208(11) 0.0316(13) -0.0023(9) 0.0056(10) -0.0086(9)
C22 0.0189(11) 0.0204(10) 0.0283(12) 0.0016(9) 0.0032(9) 0.0013(8)
C28 0.0484(16) 0.0404(14) 0.0311(14) 0.0015(11) -0.0038(12) 0.0041(12)
C27 0.0339(13) 0.0488(16) 0.0528(18) 0.0130(13) -0.0121(13) -0.0078(12)
C26 0.0451(16) 0.0406(14) 0.0408(15) 0.0084(12) -0.0018(12) -0.0121(12)
C25 0.0381(14) 0.0353(14) 0.0434(16) 0.0083(11) 0.0048(12) 0.0005(11)

loop_
_atom_type_symbol
_atom_type_description
_atom_type_scat_dispersion_real
_atom_type_scat_dispersion_imag
_atom_type_scat_source
C C 0.0033 0.0016 'International Tables Vol C Tables 4.2.6.8 and 6.1.1.4'
H H 0.0000 0.0000 'International Tables Vol C Tables 4.2.6.8 and 6.1.1.4'
N N 0.0061 0.0033 'International Tables Vol C Tables 4.2.6.8 and 6.1.1.4'
O O 0.0106 0.0060 'International Tables Vol C Tables 4.2.6.8 and 6.1.1.4'
Zn Zn 0.2839 1.4301 'International Tables Vol C Tables 4.2.6.8 and 6.1.1.4'

loop_
_geom_angle_atom_site_label_1
_geom_angle_atom_site_label_2
_geom_angle_atom_site_label_3
_geom_angle
_geom_angle_site_symmetry_1
_geom_angle_site_symmetry_3
O1 Zn1 O1 108.68(7) . 3
O1 Zn1 N1 94.69(5) . .
O1 Zn1 N1 125.97(6) 3 .
O1 Zn1 N1 125.97(6) . 3
O1 Zn1 N1 94.69(5) 3 3
N1 Zn1 N1 109.95(8) . 3
C1 O1 Zn1 128.18(11) . .
C12 C14 H14A 109.5 . .
C12 C14 H14B 109.5 . .
H14A C14 H14B 109.5 . .
C12 C14 H14C 109.5 . .
H14A C14 H14C 109.5 . .
H14B C14 H14C 109.5 . .
C2 N1 C16 115.09(15) . .
C2 N1 Zn1 119.98(12) . .
C16 N1 Zn1 124.88(11) . .
C20 C21 C16 118.15(17) . .
C20 C21 C22 120.59(17) . .
C16 C21 C22 121.22(17) . .
C26 O2 C27 113.51(18) . .
N1 C2 C3 129.82(17) . .
N1 C2 H2 115.1 . .
C3 C2 H2 115.1 . .
C4 C3 C1 120.49(16) . .
C4 C3 C2 115.32(16) . .
C1 C3 C2 124.18(17) . .
O1 C1 C3 122.13(16) . .
O1 C1 C7 120.80(16) . .
C3 C1 C7 117.07(16) . .
C6 C7 C1 118.64(17) . .
C6 C7 C8 121.37(16) . .
C1 C7 C8 119.99(16) . .
C7 C6 C5 124.92(17) . .
C7 C6 H6 117.5 . .
C5 C6 H6 117.5 . .
C4 C5 C6 116.09(17) . .
C4 C5 C12 121.46(17) . .
C6 C5 C12 122.35(16) . .
C5 C4 C3 122.76(17) . .
C5 C4 H4 118.6 . .
C3 C4 H4 118.6 . .
C15 C12 C14 108.93(16) . .
C15 C12 C13 107.34(17) . .
C14 C12 C13 109.37(18) . .
C15 C12 C5 112.58(16) . .
C14 C12 C5 108.10(16) . .
C13 C12 C5 110.48(15) . .
C12 C15 H15A 109.5 . .
C12 C15 H15B 109.5 . .
H15A C15 H15B 109.5 . .
C12 C15 H15C 109.5 . .
H15A C15 H15C 109.5 . .
H15B C15 H15C 109.5 . .
C12 C13 H13A 109.5 . .
C12 C13 H13B 109.5 . .
H13A C13 H13B 109.5 . .
C12 C13 H13C 109.5 . .
H13A C13 H13C 109.5 . .
H13B C13 H13C 109.5 . .
C10 C8 C11 107.63(16) . .
C10 C8 C9 107.27(15) . .
C11 C8 C9 110.84(16) . .
C10 C8 C7 112.58(16) . .
C11 C8 C7 109.43(15) . .
C9 C8 C7 109.09(15) . .
C8 C10 H10A 109.5 . .
C8 C10 H10B 109.5 . .
H10A C10 H10B 109.5 . .
C8 C10 H10C 109.5 . .
H10A C10 H10C 109.5 . .
H10B C10 H10C 109.5 . .
C8 C11 H11A 109.5 . .
C8 C11 H11B 109.5 . .
H11A C11 H11B 109.5 . .
C8 C11 H11C 109.5 . .
H11A C11 H11C 109.5 . .
H11B C11 H11C 109.5 . .
C8 C9 H9A 109.5 . .
C8 C9 H9B 109.5 . .
H9A C9 H9B 109.5 . .
C8 C9 H9C 109.5 . .
H9A C9 H9C 109.5 . .
H9B C9 H9C 109.5 . .
C17 C16 C21 121.44(17) . .
C17 C16 N1 120.30(16) . .
C21 C16 N1 118.26(17) . .
C21 C20 C19 122.33(17) . .
C21 C20 H20 118.8 . .
C19 C20 H20 118.8 . .
C18 C19 C20 117.78(17) . .
C18 C19 C24 121.48(18) . .
C20 C19 C24 120.74(17) . .
C17 C18 C19 122.12(18) . .
C17 C18 H18 118.9 . .
C19 C18 H18 118.9 . .
C18 C17 C16 118.14(18) . .
C18 C17 C23 119.81(17) . .
C16 C17 C23 122.04(17) . .
C17 C23 H23A 109.5 . .
C17 C23 H23B 109.5 . .
H23A C23 H23B 109.5 . .
C17 C23 H23C 109.5 . .
H23A C23 H23C 109.5 . .
H23B C23 H23C 109.5 . .
C19 C24 H24A 109.5 . .
C19 C24 H24B 109.5 . .
H24A C24 H24B 109.5 . .
C19 C24 H24C 109.5 . .
H24A C24 H24C 109.5 . .
H24B C24 H24C 109.5 . .
C21 C22 H22A 109.5 . .
C21 C22 H22B 109.5 . .
H22A C22 H22B 109.5 . .
C21 C22 H22C 109.5 . .
H22A C22 H22C 109.5 . .
H22B C22 H22C 109.5 . .
C27 C28 H28A 109.5 . .
C27 C28 H28B 109.5 . .
H28A C28 H28B 109.5 . .
C27 C28 H28C 109.5 . .
H28A C28 H28C 109.5 . .
H28B C28 H28C 109.5 . .
O2 C27 C28 108.19(19) . .
O2 C27 H27A 110.1 . .
C28 C27 H27A 110.1 . .
O2 C27 H27B 110.1 . .
C28 C27 H27B 110.1 . .
H27A C27 H27B 108.4 . .
O2 C26 C25 109.69(19) . .
O2 C26 H26A 109.7 . .
C25 C26 H26A 109.7 . .
O2 C26 H26B 109.7 . .
C25 C26 H26B 109.7 . .
H26A C26 H26B 108.2 . .
C26 C25 H25A 109.5 . .
C26 C25 H25B 109.5 . .
H25A C25 H25B 109.5 . .
C26 C25 H25C 109.5 . .
H25A C25 H25C 109.5 . .
H25B C25 H25C 109.5 . .

loop_
_geom_bond_atom_site_label_1
_geom_bond_atom_site_label_2
_geom_bond_distance
_geom_bond_site_symmetry_2
Zn1 O1 1.9234(12) .
Zn1 O1 1.9234(12) 3
Zn1 N1 2.0083(15) .
Zn1 N1 2.0083(15) 3
O1 C1 1.307(2) .
C14 C12 1.524(3) .
C14 H14A 0.9800 .
C14 H14B 0.9800 .
C14 H14C 0.9800 .
N1 C2 1.296(2) .
N1 C16 1.441(2) .
C21 C20 1.383(2) .
C21 C16 1.400(3) .
C21 C22 1.509(2) .
O2 C26 1.395(3) .
O2 C27 1.408(3) .
C2 C3 1.429(2) .
C2 H2 0.9500 .
C3 C4 1.408(3) .
C3 C1 1.427(2) .
C1 C7 1.435(2) .
C7 C6 1.378(3) .
C7 C8 1.542(3) .
C6 C5 1.404(3) .
C6 H6 0.9500 .
C5 C4 1.365(2) .
C5 C12 1.538(3) .
C4 H4 0.9500 .
C12 C15 1.520(3) .
C12 C13 1.531(3) .
C15 H15A 0.9800 .
C15 H15B 0.9800 .
C15 H15C 0.9800 .
C13 H13A 0.9800 .
C13 H13B 0.9800 .
C13 H13C 0.9800 .
C8 C10 1.531(3) .
C8 C11 1.535(3) .
C8 C9 1.540(3) .
C10 H10A 0.9800 .
C10 H10B 0.9800 .
C10 H10C 0.9800 .
C11 H11A 0.9800 .
C11 H11B 0.9800 .
C11 H11C 0.9800 .
C9 H9A 0.9800 .
C9 H9B 0.9800 .
C9 H9C 0.9800 .
C16 C17 1.396(2) .
C20 C19 1.394(3) .
C20 H20 0.9500 .
C19 C18 1.392(3) .
C19 C24 1.506(3) .
C18 C17 1.390(3) .
C18 H18 0.9500 .
C17 C23 1.512(3) .
C23 H23A 0.9800 .
C23 H23B 0.9800 .
C23 H23C 0.9800 .
C24 H24A 0.9800 .
C24 H24B 0.9800 .
C24 H24C 0.9800 .
C22 H22A 0.9800 .
C22 H22B 0.9800 .
C22 H22C 0.9800 .
C28 C27 1.500(3) .
C28 H28A 0.9800 .
C28 H28B 0.9800 .
C28 H28C 0.9800 .
C27 H27A 0.9900 .
C27 H27B 0.9900 .
C26 C25 1.492(3) .
C26 H26A 0.9900 .
C26 H26B 0.9900 .
C25 H25A 0.9800 .
C25 H25B 0.9800 .
C25 H25C 0.9800 .

loop_
_geom_torsion_atom_site_label_1
_geom_torsion_atom_site_label_2
_geom_torsion_atom_site_label_3
_geom_torsion_atom_site_label_4
_geom_torsion
_geom_torsion_site_symmetry_1
O1 Zn1 O1 C1 119.33(15) 3
N1 Zn1 O1 C1 -11.20(15) .
N1 Zn1 O1 C1 -130.06(14) 3
O1 Zn1 N1 C2 4.44(14) .
O1 Zn1 N1 C2 -112.73(14) 3
N1 Zn1 N1 C2 135.49(15) 3
O1 Zn1 N1 C16 -172.90(14) .
O1 Zn1 N1 C16 69.93(16) 3
N1 Zn1 N1 C16 -41.85(12) 3
C16 N1 C2 C3 179.66(18) .
Zn1 N1 C2 C3 2.1(3) .
N1 C2 C3 C4 174.07(18) .
N1 C2 C3 C1 -5.2(3) .
Zn1 O1 C1 C3 11.1(2) .
Zn1 O1 C1 C7 -168.02(12) .
C4 C3 C1 O1 178.95(17) .
C2 C3 C1 O1 -1.8(3) .
C4 C3 C1 C7 -1.9(3) .
C2 C3 C1 C7 177.32(17) .
O1 C1 C7 C6 -178.93(17) .
C3 C1 C7 C6 1.9(3) .
O1 C1 C7 C8 2.1(3) .
C3 C1 C7 C8 -176.99(16) .
C1 C7 C6 C5 -0.9(3) .
C8 C7 C6 C5 178.05(17) .
C7 C6 C5 C4 -0.3(3) .
C7 C6 C5 C12 -176.67(18) .
C6 C5 C4 C3 0.4(3) .
C12 C5 C4 C3 176.75(17) .
C1 C3 C4 C5 0.8(3) .
C2 C3 C4 C5 -178.53(17) .
C4 C5 C12 C15 158.64(18) .
C6 C5 C12 C15 -25.2(3) .
C4 C5 C12 C14 -81.0(2) .
C6 C5 C12 C14 95.1(2) .
C4 C5 C12 C13 38.7(3) .
C6 C5 C12 C13 -145.21(19) .
C6 C7 C8 C10 0.5(3) .
C1 C7 C8 C10 179.35(17) .
C6 C7 C8 C11 120.09(19) .
C1 C7 C8 C11 -61.0(2) .
C6 C7 C8 C9 -118.50(19) .
C1 C7 C8 C9 60.4(2) .
C20 C21 C16 C17 2.0(3) .
C22 C21 C16 C17 179.67(17) .
C20 C21 C16 N1 -177.31(16) .
C22 C21 C16 N1 0.3(3) .
C2 N1 C16 C17 -68.5(2) .
Zn1 N1 C16 C17 108.99(17) .
C2 N1 C16 C21 110.89(19) .
Zn1 N1 C16 C21 -71.7(2) .
C16 C21 C20 C19 -0.9(3) .
C22 C21 C20 C19 -178.51(18) .
C21 C20 C19 C18 -0.6(3) .
C21 C20 C19 C24 179.47(18) .
C20 C19 C18 C17 0.9(3) .
C24 C19 C18 C17 -179.11(18) .
C19 C18 C17 C16 0.2(3) .
C19 C18 C17 C23 -178.84(18) .
C21 C16 C17 C18 -1.7(3) .
N1 C16 C17 C18 177.63(16) .
C21 C16 C17 C23 177.29(17) .
N1 C16 C17 C23 -3.4(3) .
C26 O2 C27 C28 170.9(2) .
C27 O2 C26 C25 178.1(2) .
